data_7126098
loop_
_publ_author_name
'Lapsheva, Ekaterina N.'
'Cheisson, Thibault'
'\'Alvarez Lamsfus, Carlos'
'Carroll, Patrick J.'
'Gau, Michael R.'
'Maron, Laurent'
'Schelter, Eric J.'

_publ_section_title
;
 Reactivity of Ce(iv) imido compounds with heteroallenes.
;
_journal_issue 35
_journal_name_full 'Chemical communications (Cambridge, England)'
_journal_page_first 4781
_journal_page_last 4784
_journal_paper_doi 10.1039/c9cc10052k
_journal_volume 56
_journal_year 2020
_chemical_formula_moiety 'C108 H136 Ce2 F12 N12 O10 Rb2, 2(C5 H12)'
_chemical_formula_sum 'C118 H160 Ce2 F12 N12 O10 Rb2'
_chemical_formula_weight 2585.75
_space_group_crystal_system orthorhombic
_space_group_IT_number 60
_space_group_name_Hall '-P 2n 2ab'
_space_group_name_H-M_alt 'P b c n'
_atom_sites_solution_hydrogens geom
_atom_sites_solution_primary direct
_audit_creation_date 2019-03-05
_audit_creation_method
;
Olex2 1.2
(compiled 2018.05.29 svn.r3508 for OlexSys, GUI svn.r5506)
;
_audit_update_record
;
2019-08-29 deposited with the CCDC.	2020-03-02 downloaded from the CCDC.
;
_cell_angle_alpha 90
_cell_angle_beta 90
_cell_angle_gamma 90
_cell_formula_units_Z 4
_cell_length_a 32.651(6)
_cell_length_b 17.140(3)
_cell_length_c 23.603(4)
_cell_measurement_reflns_used 9326
_cell_measurement_temperature 100
_cell_measurement_theta_max 27.54
_cell_measurement_theta_min 2.22
_cell_volume 13209(4)
_computing_cell_refinement 'Bruker SAINT v8.38A'
_computing_data_collection 'Bruker APEX2 v2018.1-0'
_computing_data_reduction 'Bruker SAINT v8.38A'
_computing_publication_material 'Olex2 (Dolomanov et al., 2009)'
_computing_structure_refinement 'shelXL v2018/3'
_computing_structure_solution
;
'shelXS-97'
;
_diffrn_ambient_temperature 100
_diffrn_measured_fraction_theta_full 1.000
_diffrn_measured_fraction_theta_max 0.998
_diffrn_measurement_device 'CCD area detector'
_diffrn_measurement_device_type 'Bruker APEXII'
_diffrn_measurement_method '\w and \f scans'
_diffrn_radiation_monochromator graphite
_diffrn_radiation_type MoK\a
_diffrn_radiation_wavelength 0.71073
_diffrn_reflns_av_R_equivalents 0.0666
_diffrn_reflns_av_unetI/netI 0.0389
_diffrn_reflns_Laue_measured_fraction_full 1.000
_diffrn_reflns_Laue_measured_fraction_max 0.998
_diffrn_reflns_limit_h_max 42
_diffrn_reflns_limit_h_min -42
_diffrn_reflns_limit_k_max 22
_diffrn_reflns_limit_k_min -18
_diffrn_reflns_limit_l_max 30
_diffrn_reflns_limit_l_min -29
_diffrn_reflns_number 127346
_diffrn_reflns_point_group_measured_fraction_full 1.000
_diffrn_reflns_point_group_measured_fraction_max 0.998
_diffrn_reflns_theta_full 25.242
_diffrn_reflns_theta_max 27.537
_diffrn_reflns_theta_min 1.247
_diffrn_source 'sealed tube'
_exptl_absorpt_coefficient_mu 1.485
_exptl_absorpt_correction_T_max 0.7456
_exptl_absorpt_correction_T_min 0.6647
_exptl_absorpt_correction_type multi-scan
_exptl_absorpt_process_details 'SADABS v2016/2'
_exptl_crystal_colour 'dark red'
_exptl_crystal_density_diffrn 1.300
_exptl_crystal_description plank
_exptl_crystal_F_000 5320
_exptl_crystal_size_max 0.28
_exptl_crystal_size_mid 0.12
_exptl_crystal_size_min 0.11
_refine_diff_density_max 1.365
_refine_diff_density_min -1.027
_refine_diff_density_rms 0.101
_refine_ls_extinction_method none
_refine_ls_goodness_of_fit_ref 1.029
_refine_ls_hydrogen_treatment constr
_refine_ls_matrix_type full
_refine_ls_number_parameters 707
_refine_ls_number_reflns 15201
_refine_ls_number_restraints 33
_refine_ls_restrained_S_all 1.067
_refine_ls_R_factor_all 0.0648
_refine_ls_R_factor_gt 0.0409
_refine_ls_shift/su_max 0.010
_refine_ls_shift/su_mean 0.000
_refine_ls_structure_factor_coef Fsqd
_refine_ls_weighting_details 'w=1/[\s^2^(Fo^2^)+(0.0476P)^2^+33.5746P] where P=(Fo^2^+2Fc^2^)/3'
_refine_ls_weighting_scheme calc
_refine_ls_wR_factor_gt 0.0988
_refine_ls_wR_factor_ref 0.1101
_reflns_number_gt 11342
_reflns_number_total 15201
_reflns_threshold_expression 'I > 2\s(I)'
_cod_data_source_file c9cc10052k2.cif
_cod_data_source_block 40325
_cod_depositor_comments 'Adding full bibliography for 7126096--7126098.cif.'
_cod_database_code 7126098
_shelx_shelxl_version_number 2018/3
_shelx_estimated_absorpt_t_max 0.854
_shelx_estimated_absorpt_t_min 0.681

loop_
_space_group_symop_operation_xyz
'x, y, z'
'-x+1/2, y+1/2, z'
'x, -y, z+1/2'
'-x+1/2, -y+1/2, z+1/2'
'-x, -y, -z'
'x-1/2, -y-1/2, -z'
'-x, y, -z-1/2'
'x-1/2, y-1/2, -z-1/2'

loop_
_atom_site_label
_atom_site_type_symbol
_atom_site_fract_x
_atom_site_fract_y
_atom_site_fract_z
_atom_site_U_iso_or_equiv
_atom_site_adp_type
_atom_site_occupancy
_atom_site_site_symmetry_order
_atom_site_calc_flag
_atom_site_refinement_flags_posn
_atom_site_refinement_flags_adp
_atom_site_refinement_flags_occupancy
_atom_site_disorder_assembly
_atom_site_disorder_group
Ce1 Ce 0.37788(2) 0.45144(2) 0.21449(2) 0.01453(6) Uani 1 1 d . . . . .
Rb1 Rb 0.500000 0.41475(3) 0.250000 0.02119(11) Uani 1 2 d S T P . .
Rb2 Rb 0.500000 0.16244(3) 0.250000 0.02397(11) Uani 1 2 d S T P . .
F1 F 0.39734(9) 0.03471(16) 0.19069(13) 0.0577(8) Uani 1 1 d . . . . .
F2 F 0.36251(11) -0.01455(15) 0.25728(13) 0.0609(8) Uani 1 1 d . . . . .
F3 F 0.33260(10) 0.05378(17) 0.19469(15) 0.0663(9) Uani 1 1 d . . . . .
F4 F 0.36212(14) 0.14245(18) 0.43681(12) 0.0822(11) Uani 1 1 d . U . . .
F5 F 0.30779(9) 0.1978(3) 0.40619(13) 0.0859(12) Uani 1 1 d . U . . .
F6 F 0.35819(8) 0.26494(15) 0.43117(10) 0.0406(6) Uani 1 1 d . . . . .
O1 O 0.43260(6) 0.51532(13) 0.24594(10) 0.0166(5) Uani 1 1 d . . . . .
O2 O 0.35904(7) 0.43827(14) 0.12653(10) 0.0211(5) Uani 1 1 d . . . . .
O3 O 0.34245(7) 0.38398(14) 0.27471(10) 0.0201(5) Uani 1 1 d . . . . .
O4 O 0.43471(7) 0.39549(14) 0.16945(10) 0.0194(5) Uani 1 1 d . . . . .
O5 O 0.47033(10) 0.01415(18) 0.29478(15) 0.0449(8) Uani 1 1 d . . . . .
N1 N 0.40586(8) 0.56341(16) 0.27909(11) 0.0157(6) Uani 1 1 d . . . . .
N2 N 0.35402(8) 0.52049(17) 0.11974(12) 0.0181(6) Uani 1 1 d . . . . .
N3 N 0.30539(8) 0.42326(16) 0.26033(12) 0.0179(6) Uani 1 1 d . . . . .
N4 N 0.31557(8) 0.60601(17) 0.23034(12) 0.0174(6) Uani 1 1 d . . . . .
N5 N 0.41392(9) 0.32421(16) 0.24152(12) 0.0182(6) Uani 1 1 d . . . . .
N6 N 0.45549(8) 0.26463(17) 0.17080(12) 0.0184(6) Uani 1 1 d . . . . .
C1 C 0.33224(10) 0.6606(2) 0.27300(15) 0.0205(7) Uani 1 1 d . . . . .
H1a H 0.334000 0.633700 0.310034 0.025 Uiso 1 1 calc R . . . .
H1b H 0.313246 0.705251 0.277261 0.025 Uiso 1 1 calc R . . . .
C2 C 0.37398(10) 0.6907(2) 0.25703(14) 0.0193(7) Uani 1 1 d . . . . .
C3 C 0.37831(11) 0.7682(2) 0.23889(17) 0.0255(8) Uani 1 1 d . . . . .
H3 H 0.355338 0.802104 0.240488 0.031 Uiso 1 1 calc R . . . .
C4 C 0.41516(12) 0.7963(2) 0.21878(18) 0.0321(9) Uani 1 1 d . . . . .
H4 H 0.417501 0.849227 0.207359 0.039 Uiso 1 1 calc R . . . .
C5 C 0.44868(11) 0.7471(2) 0.21529(17) 0.0279(8) Uani 1 1 d . . . . .
H5 H 0.473781 0.765364 0.199869 0.033 Uiso 1 1 calc R . . . .
C6 C 0.44528(11) 0.6705(2) 0.23462(15) 0.0217(7) Uani 1 1 d . . . . .
H6 H 0.468266 0.636637 0.232370 0.026 Uiso 1 1 calc R . . . .
C7 C 0.40857(10) 0.64290(19) 0.25720(14) 0.0168(7) Uani 1 1 d . . . . .
C8 C 0.41903(10) 0.5557(2) 0.34112(14) 0.0192(7) Uani 1 1 d . . . . .
C9 C 0.41292(11) 0.4705(2) 0.35772(15) 0.0218(7) Uani 1 1 d . . . . .
H9a H 0.384249 0.455812 0.351634 0.033 Uiso 1 1 calc GR . . . .
H9b H 0.419925 0.463579 0.397782 0.033 Uiso 1 1 calc GR . . . .
H9c H 0.430658 0.437377 0.334421 0.033 Uiso 1 1 calc GR . . . .
C10 C 0.46397(11) 0.5796(2) 0.34959(16) 0.0254(8) Uani 1 1 d . . . . .
H10a H 0.481218 0.551548 0.322363 0.038 Uiso 1 1 calc GR . . . .
H10b H 0.472558 0.566446 0.388215 0.038 Uiso 1 1 calc GR . . . .
H10c H 0.466811 0.635872 0.343582 0.038 Uiso 1 1 calc GR . . . .
C11 C 0.39190(12) 0.6065(2) 0.37898(16) 0.0256(8) Uani 1 1 d . . . . .
H11a H 0.392020 0.660248 0.364826 0.038 Uiso 1 1 calc GR . . . .
H11b H 0.402471 0.605542 0.417835 0.038 Uiso 1 1 calc GR . . . .
H11c H 0.363842 0.586221 0.378532 0.038 Uiso 1 1 calc GR . . . .
C12 C 0.31139(10) 0.6478(2) 0.17590(15) 0.0195(7) Uani 1 1 d . . . . .
H12a H 0.338844 0.663948 0.162472 0.023 Uiso 1 1 calc R . . . .
H12b H 0.294857 0.695589 0.181754 0.023 Uiso 1 1 calc R . . . .
C13 C 0.29123(10) 0.5977(2) 0.13127(14) 0.0197(7) Uani 1 1 d . . . . .
C14 C 0.25046(11) 0.6120(2) 0.11691(15) 0.0244(8) Uani 1 1 d . . . . .
H14 H 0.236914 0.655914 0.132748 0.029 Uiso 1 1 calc R . . . .
C15 C 0.22923(11) 0.5636(2) 0.08010(16) 0.0274(8) Uani 1 1 d . . . . .
H15 H 0.201593 0.574636 0.070355 0.033 Uiso 1 1 calc R . . . .
C16 C 0.24895(12) 0.4991(2) 0.05777(15) 0.0284(8) Uani 1 1 d . . . . .
H16 H 0.234576 0.464837 0.033145 0.034 Uiso 1 1 calc R . . . .
C17 C 0.28946(11) 0.4841(2) 0.07110(15) 0.0248(8) Uani 1 1 d . . . . .
H17 H 0.302721 0.439465 0.055834 0.030 Uiso 1 1 calc R . . . .
C18 C 0.31092(10) 0.5345(2) 0.10698(14) 0.0193(7) Uani 1 1 d . . . . .
C19 C 0.38326(10) 0.5491(2) 0.07361(15) 0.0233(8) Uani 1 1 d . . . . .
C20 C 0.42640(11) 0.5450(2) 0.09739(16) 0.0258(8) Uani 1 1 d . . . . .
H20a H 0.427696 0.574302 0.133001 0.039 Uiso 1 1 calc GR . . . .
H20b H 0.445641 0.567640 0.070092 0.039 Uiso 1 1 calc GR . . . .
H20c H 0.433730 0.490405 0.104441 0.039 Uiso 1 1 calc GR . . . .
C21 C 0.38041(12) 0.4981(3) 0.02056(17) 0.0377(10) Uani 1 1 d . . . . .
H21a H 0.382621 0.443008 0.031336 0.057 Uiso 1 1 calc GR . . . .
H21b H 0.402735 0.511454 -0.005439 0.057 Uiso 1 1 calc GR . . . .
H21c H 0.354056 0.507049 0.001790 0.057 Uiso 1 1 calc GR . . . .
C22 C 0.37350(13) 0.6337(3) 0.0590(2) 0.0440(12) Uani 1 1 d . . . . .
H22a H 0.344873 0.637779 0.046835 0.066 Uiso 1 1 calc GR . . . .
H22b H 0.391482 0.651198 0.028262 0.066 Uiso 1 1 calc GR . . . .
H22c H 0.377857 0.666538 0.092432 0.066 Uiso 1 1 calc GR . . . .
C23 C 0.27434(10) 0.5807(2) 0.24902(15) 0.0183(7) Uani 1 1 d . . . . .
H23a H 0.262611 0.545123 0.220230 0.022 Uiso 1 1 calc R . . . .
H23b H 0.256242 0.626896 0.251749 0.022 Uiso 1 1 calc R . . . .
C24 C 0.27527(10) 0.5398(2) 0.30528(15) 0.0199(7) Uani 1 1 d . . . . .
C25 C 0.26126(11) 0.5781(2) 0.35336(16) 0.0256(8) Uani 1 1 d . . . . .
H25 H 0.249142 0.628254 0.349723 0.031 Uiso 1 1 calc R . . . .
C26 C 0.26461(13) 0.5446(2) 0.40637(17) 0.0324(9) Uani 1 1 d . . . . .
H26 H 0.254602 0.571272 0.438843 0.039 Uiso 1 1 calc R . . . .
C27 C 0.28281(12) 0.4713(2) 0.41187(17) 0.0305(9) Uani 1 1 d . . . . .
H27 H 0.285713 0.448367 0.448285 0.037 Uiso 1 1 calc R . . . .
C28 C 0.29654(11) 0.4323(2) 0.36468(15) 0.0228(8) Uani 1 1 d . . . . .
H28 H 0.309305 0.382789 0.368632 0.027 Uiso 1 1 calc R . . . .
C29 C 0.29180(10) 0.4651(2) 0.31097(14) 0.0184(7) Uani 1 1 d . . . . .
C30 C 0.27528(10) 0.3623(2) 0.23973(16) 0.0225(8) Uani 1 1 d . . . . .
C31 C 0.29444(12) 0.3226(2) 0.18776(17) 0.0300(9) Uani 1 1 d . . . . .
H31a H 0.302720 0.362435 0.160241 0.045 Uiso 1 1 calc GR . . . .
H31b H 0.274327 0.287613 0.170351 0.045 Uiso 1 1 calc GR . . . .
H31c H 0.318493 0.292525 0.199531 0.045 Uiso 1 1 calc GR . . . .
C32 C 0.26671(12) 0.3008(2) 0.28493(18) 0.0304(9) Uani 1 1 d . . . . .
H32a H 0.292672 0.279236 0.298690 0.046 Uiso 1 1 calc GR . . . .
H32b H 0.250087 0.258822 0.268572 0.046 Uiso 1 1 calc GR . . . .
H32c H 0.251859 0.324719 0.316543 0.046 Uiso 1 1 calc GR . . . .
C33 C 0.23533(11) 0.4017(2) 0.22223(17) 0.0293(9) Uani 1 1 d . . . . .
H33a H 0.224882 0.432952 0.253850 0.044 Uiso 1 1 calc GR . . . .
H33b H 0.215126 0.361815 0.212060 0.044 Uiso 1 1 calc GR . . . .
H33c H 0.240333 0.435637 0.189535 0.044 Uiso 1 1 calc GR . . . .
C34 C 0.43561(10) 0.3244(2) 0.19078(14) 0.0174(7) Uani 1 1 d . . . . .
C35 C 0.47150(10) 0.2689(2) 0.11253(15) 0.0189(7) Uani 1 1 d . . . . .
C36 C 0.50585(11) 0.3297(2) 0.10422(16) 0.0264(8) Uani 1 1 d . . . . .
H36a H 0.528425 0.319087 0.131150 0.032 Uiso 1 1 calc R . . . .
H36b H 0.495078 0.382549 0.112113 0.032 Uiso 1 1 calc R . . . .
C37 C 0.52233(13) 0.3261(3) 0.04272(18) 0.0337(10) Uani 1 1 d . . . . .
H37 H 0.544475 0.365839 0.037785 0.040 Uiso 1 1 calc R . . . .
C38 C 0.48758(14) 0.3433(3) 0.00177(17) 0.0351(10) Uani 1 1 d . . . . .
H38a H 0.497996 0.342286 -0.037612 0.042 Uiso 1 1 calc R . . . .
H38b H 0.476406 0.395984 0.009345 0.042 Uiso 1 1 calc R . . . .
C39 C 0.45388(13) 0.2825(2) 0.00876(16) 0.0313(9) Uani 1 1 d . . . . .
H39 H 0.431184 0.293905 -0.018472 0.038 Uiso 1 1 calc R . . . .
C40 C 0.43723(11) 0.2851(2) 0.06942(15) 0.0247(8) Uani 1 1 d . . . . .
H40a H 0.415346 0.245535 0.073759 0.030 Uiso 1 1 calc R . . . .
H40b H 0.425169 0.337032 0.076921 0.030 Uiso 1 1 calc R . . . .
C41 C 0.48960(13) 0.1884(2) 0.09906(16) 0.0293(9) Uani 1 1 d . . . . .
H41a H 0.468301 0.148079 0.104720 0.035 Uiso 1 1 calc R . . . .
H41b H 0.512334 0.177400 0.125631 0.035 Uiso 1 1 calc R . . . .
C42 C 0.50564(13) 0.1837(2) 0.03790(17) 0.0328(9) Uani 1 1 d . . . . .
H42 H 0.516922 0.130487 0.030450 0.039 Uiso 1 1 calc R . . . .
C43 C 0.53957(13) 0.2448(3) 0.03096(19) 0.0394(11) Uani 1 1 d . . . . .
H43a H 0.562191 0.233489 0.057654 0.047 Uiso 1 1 calc R . . . .
H43b H 0.550636 0.242630 -0.008060 0.047 Uiso 1 1 calc R . . . .
C44 C 0.47138(14) 0.2011(2) -0.00341(17) 0.0339(9) Uani 1 1 d . . . . .
H44a H 0.449511 0.161419 0.000498 0.041 Uiso 1 1 calc R . . . .
H44b H 0.481942 0.198926 -0.042690 0.041 Uiso 1 1 calc R . . . .
C45 C 0.45435(17) 0.0100(3) 0.3502(3) 0.0586(14) Uani 1 1 d . . . . .
H45a H 0.476900 0.011141 0.377638 0.088 Uiso 1 1 calc GR . . . .
H45b H 0.438881 -0.038616 0.354712 0.088 Uiso 1 1 calc GR . . . .
H45c H 0.436180 0.054562 0.356905 0.088 Uiso 1 1 calc GR . . . .
C46 C 0.49511(18) -0.0511(3) 0.2808(2) 0.0554(14) Uani 1 1 d . . . . .
H46a H 0.480484 -0.099810 0.290668 0.067 Uiso 1 1 calc R . . . .
H46b H 0.520813 -0.049243 0.302951 0.067 Uiso 1 1 calc R . . . .
C47 C 0.39836(9) 0.2558(2) 0.26460(14) 0.0168(7) Uani 1 1 d . . . . .
C48 C 0.39225(10) 0.1852(2) 0.23463(16) 0.0204(7) Uani 1 1 d . . . . .
H48 H 0.401445 0.180900 0.196571 0.025 Uiso 1 1 calc R . . . .
C49 C 0.37290(10) 0.1221(2) 0.26035(16) 0.0220(7) Uani 1 1 d . . . . .
C50 C 0.35839(11) 0.1252(2) 0.31525(16) 0.0259(8) Uani 1 1 d . . . . .
H50 H 0.344676 0.082113 0.331981 0.031 Uiso 1 1 calc R . . . .
C51 C 0.36474(10) 0.1943(2) 0.34501(15) 0.0219(7) Uani 1 1 d . . . . .
C52 C 0.38439(10) 0.2576(2) 0.32102(15) 0.0205(7) Uani 1 1 d . . . . .
H52 H 0.388561 0.303295 0.343050 0.025 Uiso 1 1 calc R . . . .
C53 C 0.36626(13) 0.0500(2) 0.22576(18) 0.0320(9) Uani 1 1 d . . . . .
C54 C 0.34843(13) 0.1996(3) 0.40431(17) 0.0347(10) Uani 1 1 d . . . . .
C55 C 0.4209(2) -0.0121(4) 0.5466(4) 0.163(5) Uani 1 1 d . U . . .
H55a H 0.414694 -0.019310 0.506343 0.244 Uiso 1 1 calc GR . . . .
H55b H 0.405723 -0.050641 0.568997 0.244 Uiso 1 1 calc GR . . . .
H55c H 0.450337 -0.018980 0.552883 0.244 Uiso 1 1 calc GR . . . .
C56 C 0.40824(15) 0.0702(3) 0.5649(3) 0.115(3) Uani 1 1 d G U . . .
H56a H 0.422872 0.108669 0.541026 0.138 Uiso 1 1 calc R . . . .
H56b H 0.416835 0.078582 0.604613 0.138 Uiso 1 1 calc R . . . .
C57 C 0.36205(15) 0.0848(2) 0.5601(2) 0.104(3) Uani 1 1 d G U . . .
H57a H 0.353498 0.076300 0.520362 0.125 Uiso 1 1 calc R . . . .
H57b H 0.347464 0.046229 0.583924 0.125 Uiso 1 1 calc R . . . .
C58 C 0.34899(16) 0.1670(3) 0.5783(3) 0.115(3) Uani 1 1 d G U . . .
H58a H 0.357449 0.175653 0.618052 0.138 Uiso 1 1 calc R . . . .
H58b H 0.363506 0.205746 0.554467 0.138 Uiso 1 1 calc R . . . .
C59 C 0.30281(17) 0.1809(3) 0.5733(3) 0.114(3) Uani 1 1 d G U . . .
H59a H 0.294500 0.176292 0.533541 0.170 Uiso 1 1 calc GR . . . .
H59b H 0.296196 0.233278 0.587198 0.170 Uiso 1 1 calc GR . . . .
H59c H 0.288158 0.141972 0.595983 0.170 Uiso 1 1 calc GR . . . .

loop_
_atom_site_aniso_label
_atom_site_aniso_U_11
_atom_site_aniso_U_22
_atom_site_aniso_U_33
_atom_site_aniso_U_23
_atom_site_aniso_U_13
_atom_site_aniso_U_12
Ce1 0.01350(9) 0.01465(9) 0.01543(9) -0.00123(7) 0.00210(7) -0.00067(7)
Rb1 0.0144(2) 0.0175(2) 0.0317(3) 0.000 -0.00036(19) 0.000
Rb2 0.0317(3) 0.0166(2) 0.0236(2) 0.000 -0.0041(2) 0.000
F1 0.0645(19) 0.0413(16) 0.067(2) -0.0273(15) 0.0248(16) -0.0167(14)
F2 0.099(2) 0.0222(13) 0.0617(19) 0.0009(13) 0.0033(18) -0.0149(15)
F3 0.0629(19) 0.0480(18) 0.088(2) -0.0260(16) -0.0396(18) -0.0010(15)
F4 0.169(3) 0.0476(17) 0.0299(15) 0.0174(13) 0.0107(18) 0.007(2)
F5 0.0417(15) 0.177(3) 0.0391(16) -0.0270(19) 0.0169(13) -0.0495(19)
F6 0.0479(15) 0.0493(16) 0.0244(12) -0.0030(11) 0.0098(11) -0.0082(13)
O1 0.0139(10) 0.0165(11) 0.0194(12) -0.0030(10) 0.0040(9) 0.0033(9)
O2 0.0246(13) 0.0211(13) 0.0176(12) -0.0029(10) 0.0009(10) 0.0029(10)
O3 0.0159(11) 0.0208(12) 0.0236(13) 0.0024(10) 0.0027(10) 0.0028(10)
O4 0.0197(12) 0.0163(12) 0.0223(13) 0.0023(10) 0.0054(10) 0.0008(10)
O5 0.0415(17) 0.0267(16) 0.067(2) 0.0115(15) -0.0026(16) -0.0010(14)
N1 0.0163(13) 0.0158(14) 0.0151(14) -0.0018(11) 0.0009(11) 0.0017(11)
N2 0.0195(14) 0.0208(15) 0.0140(14) 0.0006(11) 0.0022(11) 0.0022(12)
N3 0.0138(13) 0.0159(14) 0.0238(16) -0.0019(12) 0.0020(11) -0.0003(11)
N4 0.0158(13) 0.0193(14) 0.0171(14) -0.0020(11) -0.0008(11) -0.0016(11)
N5 0.0190(14) 0.0168(14) 0.0187(15) -0.0003(11) 0.0049(12) 0.0009(11)
N6 0.0179(13) 0.0192(14) 0.0181(15) -0.0004(12) 0.0018(11) 0.0015(11)
C1 0.0174(16) 0.0201(17) 0.0239(18) -0.0047(14) -0.0009(14) 0.0021(14)
C2 0.0183(16) 0.0191(16) 0.0204(17) -0.0039(14) -0.0017(14) 0.0015(14)
C3 0.0234(17) 0.0198(17) 0.033(2) -0.0004(15) -0.0059(16) 0.0017(15)
C4 0.032(2) 0.0186(18) 0.046(2) 0.0078(18) -0.0095(19) -0.0050(16)
C5 0.0208(17) 0.0258(19) 0.037(2) 0.0051(17) -0.0022(16) -0.0062(15)
C6 0.0176(16) 0.0210(18) 0.0266(19) 0.0013(14) -0.0013(14) -0.0006(14)
C7 0.0182(15) 0.0139(15) 0.0181(17) -0.0014(13) -0.0024(13) 0.0004(13)
C8 0.0205(16) 0.0204(17) 0.0166(16) -0.0024(13) -0.0017(13) -0.0011(14)
C9 0.0233(17) 0.0238(18) 0.0182(17) 0.0025(14) -0.0019(14) 0.0009(14)
C10 0.0257(18) 0.0255(19) 0.0250(19) 0.0000(15) -0.0076(15) -0.0025(15)
C11 0.0283(19) 0.028(2) 0.0207(18) -0.0035(15) -0.0016(15) 0.0033(16)
C12 0.0179(16) 0.0192(17) 0.0214(18) 0.0014(14) 0.0023(14) 0.0011(14)
C13 0.0208(17) 0.0215(18) 0.0168(17) 0.0019(14) 0.0000(14) -0.0025(14)
C14 0.0218(17) 0.0280(19) 0.0232(19) -0.0002(15) 0.0012(15) 0.0025(15)
C15 0.0186(17) 0.041(2) 0.0229(19) 0.0027(17) -0.0015(14) -0.0010(16)
C16 0.0281(19) 0.039(2) 0.0178(17) -0.0032(16) -0.0016(15) -0.0061(17)
C17 0.0282(18) 0.030(2) 0.0165(17) -0.0026(15) 0.0034(15) 0.0010(16)
C18 0.0172(16) 0.0257(19) 0.0150(16) 0.0024(14) 0.0021(13) 0.0012(14)
C19 0.0201(17) 0.032(2) 0.0178(17) 0.0059(15) 0.0061(13) 0.0010(16)
C20 0.0231(18) 0.033(2) 0.0208(18) 0.0062(16) 0.0042(14) -0.0040(16)
C21 0.0258(19) 0.068(3) 0.0195(19) -0.005(2) 0.0071(16) -0.002(2)
C22 0.036(2) 0.047(3) 0.049(3) 0.032(2) 0.022(2) 0.013(2)
C23 0.0139(15) 0.0204(17) 0.0207(17) -0.0011(14) 0.0001(13) 0.0002(13)
C24 0.0157(15) 0.0235(18) 0.0204(17) -0.0021(14) 0.0044(13) -0.0023(14)
C25 0.0246(18) 0.0244(19) 0.028(2) -0.0047(16) 0.0070(16) 0.0040(15)
C26 0.037(2) 0.035(2) 0.024(2) -0.0052(17) 0.0109(17) 0.0001(19)
C27 0.033(2) 0.038(2) 0.0200(19) 0.0017(16) 0.0038(16) -0.0043(18)
C28 0.0197(17) 0.0267(19) 0.0221(18) 0.0011(15) 0.0020(14) -0.0004(14)
C29 0.0146(15) 0.0222(18) 0.0184(17) -0.0011(14) 0.0038(13) -0.0048(13)
C30 0.0154(16) 0.0227(18) 0.029(2) -0.0053(15) 0.0037(14) -0.0043(14)
C31 0.029(2) 0.027(2) 0.034(2) -0.0112(17) 0.0039(17) -0.0063(16)
C32 0.0251(18) 0.027(2) 0.039(2) -0.0003(18) 0.0052(17) -0.0102(15)
C33 0.0212(18) 0.031(2) 0.035(2) -0.0041(17) -0.0017(16) -0.0056(16)
C34 0.0121(15) 0.0196(17) 0.0207(17) -0.0012(13) -0.0005(13) -0.0027(13)
C35 0.0191(16) 0.0187(17) 0.0189(17) -0.0014(13) 0.0057(13) 0.0012(13)
C36 0.0235(19) 0.029(2) 0.027(2) -0.0055(16) 0.0081(15) -0.0056(15)
C37 0.031(2) 0.038(2) 0.032(2) -0.0069(18) 0.0145(17) -0.0111(18)
C38 0.052(3) 0.030(2) 0.024(2) 0.0039(17) 0.0135(19) 0.000(2)
C39 0.035(2) 0.039(2) 0.0203(19) 0.0026(17) -0.0009(16) 0.0015(18)
C40 0.0236(18) 0.030(2) 0.0207(18) 0.0009(15) -0.0004(15) -0.0006(16)
C41 0.042(2) 0.0230(19) 0.0224(19) -0.0022(15) 0.0072(17) 0.0097(17)
C42 0.042(2) 0.029(2) 0.028(2) -0.0042(17) 0.0106(18) 0.0094(18)
C43 0.031(2) 0.060(3) 0.028(2) -0.010(2) 0.0117(18) 0.008(2)
C44 0.049(3) 0.032(2) 0.0205(19) -0.0070(17) 0.0063(18) -0.0072(19)
C45 0.056(3) 0.048(3) 0.072(4) 0.014(3) 0.008(3) -0.011(3)
C46 0.066(3) 0.023(2) 0.078(4) 0.007(2) -0.013(3) 0.002(2)
C47 0.0121(14) 0.0183(17) 0.0201(17) 0.0018(13) -0.0007(13) 0.0003(13)
C48 0.0179(16) 0.0208(17) 0.0227(18) 0.0005(14) 0.0007(14) -0.0011(14)
C49 0.0198(17) 0.0187(17) 0.0274(19) 0.0018(14) -0.0041(14) -0.0008(14)
C50 0.0219(18) 0.0236(19) 0.032(2) 0.0074(16) 0.0007(16) -0.0072(15)
C51 0.0181(16) 0.0263(19) 0.0214(18) 0.0049(15) -0.0020(14) -0.0029(14)
C52 0.0197(16) 0.0218(17) 0.0201(17) -0.0003(14) -0.0022(14) -0.0037(14)
C53 0.034(2) 0.0235(19) 0.038(2) -0.0020(17) 0.0024(17) -0.0095(17)
C54 0.032(2) 0.050(3) 0.022(2) 0.0047(19) -0.0005(17) -0.018(2)
C55 0.183(11) 0.131(8) 0.174(11) -0.068(8) 0.040(9) 0.044(8)
C56 0.151(7) 0.109(6) 0.084(6) 0.047(5) 0.013(6) 0.014(6)
C57 0.119(6) 0.105(5) 0.088(5) 0.055(4) -0.020(5) 0.000(5)
C58 0.152(7) 0.107(6) 0.086(6) -0.042(5) -0.038(6) -0.001(6)
C59 0.137(6) 0.094(6) 0.110(7) -0.045(5) 0.032(6) -0.035(5)

loop_
_atom_type_symbol
_atom_type_description
_atom_type_scat_dispersion_real
_atom_type_scat_dispersion_imag
_atom_type_scat_source
C C 0.0033 0.0016 'International Tables Vol C Tables 4.2.6.8 and 6.1.1.4'
H H 0.0000 0.0000 'International Tables Vol C Tables 4.2.6.8 and 6.1.1.4'
Ce Ce -0.2486 2.6331 'International Tables Vol C Tables 4.2.6.8 and 6.1.1.4'
F F 0.0171 0.0103 'International Tables Vol C Tables 4.2.6.8 and 6.1.1.4'
N N 0.0061 0.0033 'International Tables Vol C Tables 4.2.6.8 and 6.1.1.4'
O O 0.0106 0.0060 'International Tables Vol C Tables 4.2.6.8 and 6.1.1.4'
Rb Rb -0.9393 2.9676 'International Tables Vol C Tables 4.2.6.8 and 6.1.1.4'

loop_
_geom_angle_atom_site_label_1
_geom_angle_atom_site_label_2
_geom_angle_atom_site_label_3
_geom_angle
_geom_angle_site_symmetry_1
_geom_angle_site_symmetry_3
_geom_angle_publ_flag
O1 Ce1 O4 73.54(8) . . ?
O1 Ce1 N1 33.21(8) . . ?
O1 Ce1 N2 107.36(9) . . ?
O1 Ce1 N3 132.23(9) . . ?
O1 Ce1 N5 88.11(9) . . ?
O2 Ce1 O1 126.62(9) . . ?
O2 Ce1 O4 75.44(9) . . ?
O2 Ce1 N1 136.94(9) . . ?
O2 Ce1 N2 32.61(9) . . ?
O2 Ce1 N3 96.79(9) . . ?
O2 Ce1 N5 106.22(9) . . ?
O3 Ce1 O1 118.22(9) . . ?
O3 Ce1 O2 114.79(9) . . ?
O3 Ce1 O4 120.12(8) . . ?
O3 Ce1 N1 101.28(9) . . ?
O3 Ce1 N2 129.46(9) . . ?
O3 Ce1 N3 32.55(8) . . ?
O3 Ce1 N5 68.11(9) . . ?
O4 Ce1 N1 106.74(8) . . ?
O4 Ce1 N2 91.88(8) . . ?
O4 Ce1 N3 144.95(8) . . ?
O4 Ce1 N5 53.15(8) . . ?
N1 Ce1 N2 105.50(9) . . ?
N1 Ce1 N3 102.00(9) . . ?
N3 Ce1 N2 99.42(9) . . ?
N5 Ce1 N1 108.62(9) . . ?
N5 Ce1 N2 136.63(9) . . ?
N5 Ce1 N3 98.84(9) . . ?
Rb1 Rb1 Ce1 0.0(12) 7_656 7_656 ?
Rb1 Rb1 O1 0(10) 7_656 . ?
Rb1 Rb1 O1 0(9) 7_656 7_656 ?
Rb1 Rb1 O4 0(10) 7_656 . ?
Rb1 Rb1 O4 0(10) 7_656 7_656 ?
O1 Rb1 Ce1 132.37(5) . 7_656 ?
O1 Rb1 Ce1 30.47(5) 7_656 7_656 ?
O1 Rb1 O1 103.91(9) 7_656 . ?
O1 Rb1 O4 132.59(7) 7_656 . ?
O1 Rb1 O4 57.64(7) 7_656 7_656 ?
O1 Rb1 O4 132.59(7) . 7_656 ?
O1 Rb1 O4 57.64(7) . . ?
O4 Rb1 Ce1 33.50(5) 7_656 7_656 ?
O4 Rb1 Ce1 150.34(5) . 7_656 ?
O4 Rb1 O4 166.81(9) . 7_656 ?
O5 Rb2 O5 58.85(14) . 7_656 ?
O5 Rb2 N6 125.74(8) . . ?
O5 Rb2 N6 116.87(9) . 7_656 ?
O5 Rb2 N6 116.87(9) 7_656 . ?
O5 Rb2 N6 125.73(8) 7_656 7_656 ?
N6 Rb2 N6 107.02(11) 7_656 . ?
Ce1 O1 Rb1 109.89(9) . . ?
Ce1 O1 Rb1 109.89(9) . 7_656 ?
Rb1 O1 Rb1 0.000(15) 7_656 . ?
N1 O1 Ce1 88.62(15) . . ?
N1 O1 Rb1 144.59(17) . . ?
N1 O1 Rb1 144.59(17) . 7_656 ?
N2 O2 Ce1 92.12(16) . . ?
N3 O3 Ce1 92.57(16) . . ?
Ce1 O4 Rb1 103.89(8) . 7_656 ?
Ce1 O4 Rb1 103.89(8) . . ?
Rb1 O4 Rb1 0.0 7_656 . ?
C34 O4 Ce1 102.84(19) . . ?
C34 O4 Rb1 80.63(18) . . ?
C34 O4 Rb1 80.63(18) . 7_656 ?
C45 O5 Rb2 120.2(3) . . ?
C45 O5 C46 112.8(4) . . ?
C46 O5 Rb2 114.4(3) . . ?
O1 N1 Ce1 58.17(13) . . ?
O1 N1 C7 107.9(2) . . ?
O1 N1 C8 107.6(2) . . ?
C7 N1 Ce1 119.98(19) . . ?
C7 N1 C8 113.7(3) . . ?
C8 N1 Ce1 126.3(2) . . ?
O2 N2 Ce1 55.26(13) . . ?
O2 N2 C18 107.2(3) . . ?
O2 N2 C19 108.9(2) . . ?
C18 N2 Ce1 122.1(2) . . ?
C18 N2 C19 113.7(3) . . ?
C19 N2 Ce1 124.1(2) . . ?
O3 N3 Ce1 54.87(13) . . ?
O3 N3 C29 107.1(3) . . ?
O3 N3 C30 107.6(2) . . ?
C29 N3 Ce1 121.04(19) . . ?
C29 N3 C30 113.8(3) . . ?
C30 N3 Ce1 125.1(2) . . ?
C1 N4 C23 108.5(3) . . ?
C12 N4 C1 108.6(3) . . ?
C12 N4 C23 108.5(3) . . ?
Ce1 N5 Rb1 90.35(8) . 7_656 ?
C34 N5 Ce1 90.98(19) . . ?
C34 N5 Rb1 66.89(17) . 7_656 ?
C47 N5 Ce1 130.5(2) . . ?
C47 N5 Rb1 134.6(2) . 7_656 ?
C47 N5 C34 121.7(3) . . ?
Rb2 N6 Rb1 83.87(7) . 7_656 ?
C34 N6 Rb1 55.54(18) . 7_656 ?
C34 N6 Rb2 119.0(2) . . ?
C34 N6 C35 118.4(3) . . ?
C35 N6 Rb1 108.37(19) . 7_656 ?
C35 N6 Rb2 116.55(19) . . ?
N4 C1 C2 112.3(3) . . ?
C3 C2 C1 119.5(3) . . ?
C7 C2 C1 122.1(3) . . ?
C7 C2 C3 118.4(3) . . ?
C4 C3 C2 121.6(3) . . ?
C3 C4 C5 119.8(4) . . ?
C4 C5 C6 119.4(3) . . ?
C7 C6 C5 120.8(3) . . ?
C2 C7 N1 120.0(3) . . ?
C6 C7 N1 120.2(3) . . ?
C6 C7 C2 119.7(3) . . ?
N1 C8 C10 111.7(3) . . ?
C9 C8 N1 106.9(3) . . ?
C9 C8 C10 110.2(3) . . ?
C9 C8 C11 108.6(3) . . ?
C11 C8 N1 110.3(3) . . ?
C11 C8 C10 109.0(3) . . ?
N4 C12 C13 111.7(3) . . ?
C14 C13 C12 119.0(3) . . ?
C18 C13 C12 122.1(3) . . ?
C18 C13 C14 118.7(3) . . ?
C15 C14 C13 121.6(4) . . ?
C16 C15 C14 118.9(3) . . ?
C17 C16 C15 120.4(4) . . ?
C16 C17 C18 120.2(4) . . ?
C13 C18 N2 119.4(3) . . ?
C13 C18 C17 120.1(3) . . ?
C17 C18 N2 120.5(3) . . ?
N2 C19 C21 111.2(3) . . ?
C20 C19 N2 107.5(3) . . ?
C20 C19 C21 109.4(3) . . ?
C20 C19 C22 108.8(3) . . ?
C22 C19 N2 109.6(3) . . ?
C22 C19 C21 110.2(4) . . ?
N4 C23 C24 112.4(3) . . ?
C25 C24 C23 119.7(3) . . ?
C25 C24 C29 118.8(3) . . ?
C29 C24 C23 121.4(3) . . ?
C26 C25 C24 121.2(4) . . ?
C25 C26 C27 119.5(4) . . ?
C28 C27 C26 120.1(4) . . ?
C27 C28 C29 120.3(4) . . ?
C24 C29 N3 119.2(3) . . ?
C28 C29 N3 120.7(3) . . ?
C28 C29 C24 120.0(3) . . ?
N3 C30 C31 107.3(3) . . ?
N3 C30 C32 111.8(3) . . ?
N3 C30 C33 109.7(3) . . ?
C32 C30 C31 109.1(3) . . ?
C33 C30 C31 109.1(3) . . ?
C33 C30 C32 109.8(3) . . ?
O4 C34 Rb1 73.32(17) . 7_656 ?
O4 C34 N5 108.7(3) . . ?
N5 C34 Rb1 87.51(19) . 7_656 ?
N6 C34 Rb1 103.2(2) . 7_656 ?
N6 C34 O4 126.9(3) . . ?
N6 C34 N5 124.3(3) . . ?
N6 C35 C36 114.2(3) . . ?
N6 C35 C40 111.6(3) . . ?
N6 C35 C41 106.6(3) . . ?
C40 C35 C36 108.8(3) . . ?
C41 C35 C36 107.5(3) . . ?
C41 C35 C40 107.8(3) . . ?
C35 C36 Rb1 96.3(2) . 7_656 ?
C35 C36 C37 110.2(3) . . ?
C37 C36 Rb1 153.5(2) . 7_656 ?
C38 C37 C36 109.2(3) . . ?
C38 C37 C43 109.7(4) . . ?
C43 C37 C36 109.5(4) . . ?
C37 C38 C39 109.7(3) . . ?
C38 C39 C40 109.8(3) . . ?
C38 C39 C44 109.4(3) . . ?
C40 C39 C44 109.4(3) . . ?
C39 C40 C35 110.8(3) . . ?
C35 C41 C42 111.9(3) . . ?
C43 C42 C41 108.1(3) . . ?
C44 C42 C41 110.0(3) . . ?
C44 C42 C43 109.4(4) . . ?
C37 C43 C42 109.7(3) . . ?
C42 C44 C39 109.4(3) . . ?
O5 C46 C46 110.5(4) . 7_656 ?
N5 C47 C48 125.2(3) . . ?
N5 C47 C52 118.1(3) . . ?
C52 C47 C48 116.5(3) . . ?
C49 C48 C47 120.7(3) . . ?
C48 C49 C53 118.0(3) . . ?
C50 C49 C48 122.3(3) . . ?
C50 C49 C53 119.6(3) . . ?
C49 C50 C51 117.1(3) . . ?
C50 C51 C54 118.0(3) . . ?
C52 C51 C50 122.0(3) . . ?
C52 C51 C54 120.0(3) . . ?
C51 C52 C47 121.4(3) . . ?
F1 C53 F2 104.6(4) . . ?
F1 C53 C49 113.0(3) . . ?
F2 C53 C49 113.1(3) . . ?
F3 C53 F1 107.3(4) . . ?
F3 C53 F2 105.8(3) . . ?
F3 C53 C49 112.5(3) . . ?
F4 C54 F5 107.5(4) . . ?
F4 C54 F6 105.5(3) . . ?
F4 C54 C51 112.1(4) . . ?
F5 C54 F6 104.1(4) . . ?
F5 C54 C51 112.6(3) . . ?
F6 C54 C51 114.3(3) . . ?
C55 C56 C57 113.3 . . ?
C58 C57 C56 113.8 . . ?
C59 C58 C57 113.3 . . ?

loop_
_geom_bond_atom_site_label_1
_geom_bond_atom_site_label_2
_geom_bond_distance
_geom_bond_site_symmetry_2
_geom_bond_publ_flag
Ce1 O1 2.223(2) . ?
Ce1 O2 2.177(2) . ?
Ce1 O3 2.167(2) . ?
Ce1 O4 2.344(2) . ?
Ce1 N1 2.616(3) . ?
Ce1 N2 2.648(3) . ?
Ce1 N3 2.647(3) . ?
Ce1 N5 2.559(3) . ?
Rb1 Rb1 0.0000(9) 7_656 ?
Rb1 O1 2.797(2) 7_656 ?
Rb1 O1 2.797(2) . ?
Rb1 O4 2.875(2) 7_656 ?
Rb1 O4 2.875(2) . ?
Rb2 O5 2.918(3) . ?
Rb2 O5 2.918(3) 7_656 ?
Rb2 N6 2.945(3) 7_656 ?
Rb2 N6 2.945(3) . ?
F1 C53 1.336(5) . ?
F2 C53 1.339(5) . ?
F3 C53 1.323(5) . ?
F4 C54 1.322(5) . ?
F5 C54 1.328(5) . ?
F6 C54 1.326(5) . ?
O1 N1 1.433(3) . ?
O2 N2 1.428(4) . ?
O3 N3 1.426(3) . ?
O4 C34 1.318(4) . ?
O5 C45 1.411(6) . ?
O5 C46 1.419(6) . ?
N1 C7 1.460(4) . ?
N1 C8 1.532(4) . ?
N2 C18 1.459(4) . ?
N2 C19 1.529(4) . ?
N3 C29 1.463(4) . ?
N3 C30 1.514(4) . ?
N4 C1 1.478(4) . ?
N4 C12 1.478(4) . ?
N4 C23 1.481(4) . ?
N5 C34 1.391(4) . ?
N5 C47 1.389(4) . ?
N6 C34 1.302(4) . ?
N6 C35 1.473(4) . ?
C1 C2 1.505(5) . ?
C2 C3 1.403(5) . ?
C2 C7 1.395(5) . ?
C3 C4 1.380(5) . ?
C4 C5 1.384(5) . ?
C5 C6 1.395(5) . ?
C6 C7 1.394(5) . ?
C8 C9 1.526(5) . ?
C8 C10 1.536(5) . ?
C8 C11 1.530(5) . ?
C12 C13 1.511(5) . ?
C13 C14 1.395(5) . ?
C13 C18 1.384(5) . ?
C14 C15 1.386(5) . ?
C15 C16 1.385(6) . ?
C16 C17 1.384(5) . ?
C17 C18 1.398(5) . ?
C19 C20 1.518(5) . ?
C19 C21 1.530(5) . ?
C19 C22 1.525(5) . ?
C23 C24 1.502(5) . ?
C24 C25 1.388(5) . ?
C24 C29 1.396(5) . ?
C25 C26 1.381(6) . ?
C26 C27 1.396(6) . ?
C27 C28 1.374(5) . ?
C28 C29 1.395(5) . ?
C30 C31 1.536(5) . ?
C30 C32 1.526(5) . ?
C30 C33 1.525(5) . ?
C35 C36 1.543(5) . ?
C35 C40 1.537(5) . ?
C35 C41 1.534(5) . ?
C36 C37 1.549(5) . ?
C37 C38 1.519(6) . ?
C37 C43 1.528(6) . ?
C38 C39 1.524(6) . ?
C39 C40 1.532(5) . ?
C39 C44 1.536(6) . ?
C41 C42 1.538(5) . ?
C42 C43 1.533(6) . ?
C42 C44 1.513(6) . ?
C46 C46 1.486(11) 7_656 ?
C47 C48 1.415(5) . ?
C47 C52 1.408(5) . ?
C48 C49 1.393(5) . ?
C49 C50 1.381(5) . ?
C49 C53 1.496(5) . ?
C50 C51 1.392(5) . ?
C51 C52 1.382(5) . ?
C51 C54 1.500(5) . ?
C55 C56 1.5308 . ?
C56 C57 1.5332 . ?
C57 C58 1.5331 . ?
C58 C59 1.5310 . ?
